data_7062304
loop_
_publ_author_name
'Shit, Manik'
'Karan, Arnab Kanti'
'Sahoo, Dipankar'
'Manik, Nabin Baran'
'Dutta, Basudeb'
'Sinha, Chittaranjan'

_publ_section_title
;
 Strategy for the improvement of electrical conductivity of a 3D
 Zn(ii)-coordination polymer doubly bridged by mesaconato and
 pyridyl-isonicotinoyl hydrazide based Schottky diode device
;
_journal_issue 12
_journal_name_full 'New Journal of Chemistry'
_journal_page_first 5922
_journal_page_last 5929
_journal_paper_doi 10.1039/D2NJ05455H
_journal_volume 47
_journal_year 2023
_chemical_formula_moiety 'C17 H14 N4 O5 Zn, 2(O)'
_chemical_formula_sum 'C17 H14 N4 O7 Zn'
_chemical_formula_weight 451.69
_space_group_crystal_system monoclinic
_space_group_IT_number 14
_space_group_name_Hall '-P 2ybc'
_space_group_name_H-M_alt 'P 1 21/c 1'
_atom_sites_solution_hydrogens geom
_audit_creation_date 2023-01-11
_audit_creation_method
;
Olex2 1.5
(compiled 2021.12.09 svn.r5202d8cf for OlexSys, GUI svn.r6439)
;
_audit_update_record
;
2023-01-14 deposited with the CCDC.	2023-02-22 downloaded from the CCDC.
;
_cell_angle_alpha 90
_cell_angle_beta 109.254(5)
_cell_angle_gamma 90
_cell_formula_units_Z 4
_cell_length_a 11.6228(19)
_cell_length_b 15.296(3)
_cell_length_c 14.557(2)
_cell_measurement_reflns_used 9898
_cell_measurement_temperature 273(2)
_cell_measurement_theta_max 27.34
_cell_measurement_theta_min 2.28
_cell_volume 2443.2(7)
_computing_cell_refinement 'SAINT V8.38A (Bruker, 2018)'
_computing_data_reduction 'SAINT V8.38A (Bruker, 2018)'
_computing_molecular_graphics 'Olex2 1.5 (Dolomanov et al., 2009)'
_computing_publication_material 'Olex2 1.5 (Dolomanov et al., 2009)'
_computing_structure_refinement 'XL  (Sheldrick, 2008)'
_computing_structure_solution 'SHELXT 2014/5 (Sheldrick, 2014)'
_diffrn_ambient_temperature 273.15
_diffrn_measured_fraction_theta_full 1.000
_diffrn_measured_fraction_theta_max 1.000
_diffrn_measurement_device_type 'Bruker APEX-II CCD'
_diffrn_measurement_method '\f and \w scans'
_diffrn_radiation_type MoK\a
_diffrn_radiation_wavelength 0.71073
_diffrn_reflns_av_R_equivalents 0.1274
_diffrn_reflns_av_unetI/netI 0.0535
_diffrn_reflns_Laue_measured_fraction_full 1.000
_diffrn_reflns_Laue_measured_fraction_max 1.000
_diffrn_reflns_limit_h_max 13
_diffrn_reflns_limit_h_min -13
_diffrn_reflns_limit_k_max 18
_diffrn_reflns_limit_k_min -18
_diffrn_reflns_limit_l_max 17
_diffrn_reflns_limit_l_min -17
_diffrn_reflns_number 58672
_diffrn_reflns_point_group_measured_fraction_full 1.000
_diffrn_reflns_point_group_measured_fraction_max 1.000
_diffrn_reflns_theta_full 24.997
_diffrn_reflns_theta_max 24.997
_diffrn_reflns_theta_min 1.856
_diffrn_source_current 1.0
_diffrn_source_power 0.05
_diffrn_source_voltage 50.0
_diffrn_standards_number 0
_exptl_absorpt_coefficient_mu 1.043
_exptl_absorpt_correction_T_max 0.7455
_exptl_absorpt_correction_T_min 0.3552
_exptl_absorpt_correction_type multi-scan
_exptl_absorpt_process_details
;
SADABS-2016/2 (Bruker,2016/2) was used for absorption correction.
wR2(int) was 0.1464 before and 0.0999 after correction.
The Ratio of minimum to maximum transmission is 0.4765.
The \l/2 correction factor is Not present.
;
_exptl_crystal_colour 'clear light yellow'
_exptl_crystal_colour_lustre clear
_exptl_crystal_colour_modifier light
_exptl_crystal_colour_primary yellow
_exptl_crystal_density_diffrn 1.228
_exptl_crystal_description block
_exptl_crystal_F_000 920
_exptl_crystal_size_max 0.23
_exptl_crystal_size_mid 0.18
_exptl_crystal_size_min 0.15
_refine_diff_density_max 1.160
_refine_diff_density_min -0.420
_refine_diff_density_rms 0.198
_refine_ls_extinction_coef 0.014(2)
_refine_ls_extinction_expression Fc^*^=kFc[1+0.001xFc^2^\l^3^/sin(2\q)]^-1/4^
_refine_ls_extinction_method 'SHELXL-2016/6 (Sheldrick 2016)'
_refine_ls_goodness_of_fit_ref 1.114
_refine_ls_hydrogen_treatment constr
_refine_ls_matrix_type full
_refine_ls_number_parameters 286
_refine_ls_number_reflns 4294
_refine_ls_number_restraints 0
_refine_ls_restrained_S_all 1.114
_refine_ls_R_factor_all 0.1531
_refine_ls_R_factor_gt 0.0942
_refine_ls_shift/su_max 0.000
_refine_ls_shift/su_mean 0.000
_refine_ls_structure_factor_coef Fsqd
_refine_ls_weighting_details 'w=1/[\s^2^(Fo^2^)+(0.1412P)^2^+4.7345P] where P=(Fo^2^+2Fc^2^)/3'
_refine_ls_weighting_scheme calc
_refine_ls_wR_factor_gt 0.2405
_refine_ls_wR_factor_ref 0.2946
_reflns_Friedel_coverage 0.000
_reflns_number_gt 2497
_reflns_number_total 4294
_reflns_threshold_expression 'I > 2\s(I)'
_cod_data_source_file d2nj05455h2.cif
_cod_data_source_block manikzn_a
_cod_depositor_comments 'Adding full bibliography for 7062304.cif.'
_cod_database_code 7062304
_shelx_shelxl_version_number 2016/6
_shelx_space_group_comment
;
The symmetry employed for this shelxl refinement is uniquely defined
by the following loop, which should always be used as a source of
symmetry information in preference to the above space-group names.
They are only intended as comments.
;
_shelx_estimated_absorpt_t_max 0.859
_shelx_estimated_absorpt_t_min 0.795
_olex2_refinement_description
;
1. Fixed Uiso
 At 1.2 times of:
  All C(H) groups, All N(H) groups
 At 1.5 times of:
  All C(H,H,H) groups
2. Uiso/Uaniso restraints and constraints
Uanis(O9) = Uanis(O6)
3. Others
 Fixed Sof: H3A(0.37445) H2(0.62555) C17(0.62555) H17A(0.62555) H17B(0.62555)
 H17C(0.62555) O6(0.5) O7(0.5) C18(0.37445) H18A(0.37445) H18B(0.37445)
 H18C(0.37445) O8(0.5) O9(0.5)
4.a Aromatic/amide H refined with riding coordinates:
 N3(H3), C11(H11), C16(H16), C3(H3A), C15(H15), C5(H5), C6(H6), C9(H9), C2(H2),
  C8(H8), C13(H13), C14(H14)
4.b Idealised Me refined as rotating group:
 C17(H17A,H17B,H17C), C18(H18A,H18B,H18C)
;
_olex2_submission_special_instructions 'No special instructions were received'

loop_
_space_group_symop_operation_xyz
'x, y, z'
'-x, y+1/2, -z+1/2'
'-x, -y, -z'
'x, -y-1/2, z-1/2'

loop_
_atom_site_label
_atom_site_type_symbol
_atom_site_fract_x
_atom_site_fract_y
_atom_site_fract_z
_atom_site_U_iso_or_equiv
_atom_site_adp_type
_atom_site_occupancy
_atom_site_site_symmetry_order
_atom_site_calc_flag
_atom_site_refinement_flags_posn
_atom_site_refinement_flags_adp
_atom_site_refinement_flags_occupancy
_atom_site_disorder_assembly
_atom_site_disorder_group
Zn1 Zn -0.07578(8) 0.58749(5) 0.66631(6) 0.0655(5) Uani 1 1 d . . . . .
O3 O -0.0351(6) 0.6342(4) 0.5498(4) 0.0864(17) Uani 1 1 d . . . . .
N4 N 0.0701(6) 0.5043(4) 0.7159(4) 0.0639(15) Uani 1 1 d . . . . .
N1 N 0.7827(6) 0.0004(4) 1.1129(5) 0.0709(17) Uani 1 1 d . . . . .
O4 O -0.1951(6) 0.7010(4) 0.5600(4) 0.0832(16) Uani 1 1 d . . . . .
N3 N 0.3843(7) 0.2751(5) 0.8831(5) 0.084(2) Uani 1 1 d . . . . .
H3 H 0.325065 0.270169 0.905891 0.101 Uiso 1 1 calc R U . . .
O2 O -0.1158(8) 0.8751(6) 0.2868(6) 0.127(3) Uani 1 1 d . . . . .
N2 N 0.4832(7) 0.2221(5) 0.9158(6) 0.086(2) Uani 1 1 d . . . . .
C4 C -0.1177(8) 0.6922(5) 0.5202(5) 0.069(2) Uani 1 1 d . . . . .
C12 C 0.5897(8) 0.1146(5) 1.0311(6) 0.071(2) Uani 1 1 d . . . . .
C7 C 0.2715(8) 0.3924(5) 0.7827(7) 0.078(2) Uani 1 1 d . . . . .
C11 C 0.4886(8) 0.1739(6) 0.9883(7) 0.085(2) Uani 1 1 d . . . . .
H11 H 0.425913 0.176677 1.014747 0.102 Uiso 1 1 calc R U . . .
C16 C 0.6959(8) 0.0113(6) 1.1494(7) 0.085(3) Uani 1 1 d . . . . .
H16 H 0.698874 -0.020614 1.204501 0.102 Uiso 1 1 calc R U . . .
O5 O 0.4598(8) 0.3430(6) 0.7769(8) 0.160(4) Uani 1 1 d . . . . .
O1 O 0.0295(9) 0.8008(6) 0.2713(6) 0.135(3) Uani 1 1 d . . . . .
C3 C -0.1229(10) 0.7512(6) 0.4371(7) 0.088(3) Uani 1 1 d . . . . .
H3A H -0.193359 0.783644 0.408680 0.106 Uiso 0.3744 1 calc R U P A 1
C10 C 0.3799(9) 0.3354(6) 0.8148(8) 0.095(3) Uani 1 1 d . . . . .
C15 C 0.6003(9) 0.0672(7) 1.1112(7) 0.089(3) Uani 1 1 d . . . . .
H15 H 0.541286 0.072438 1.141247 0.107 Uiso 1 1 calc R U . . .
C1 C -0.0418(12) 0.8171(8) 0.3140(7) 0.100(3) Uani 1 1 d . . . . .
C5 C 0.0675(9) 0.4310(6) 0.7637(8) 0.097(3) Uani 1 1 d . . . . .
H5 H -0.004639 0.416898 0.774796 0.116 Uiso 1 1 calc R U . . .
C6 C 0.1631(9) 0.3751(6) 0.7975(8) 0.102(3) Uani 1 1 d . . . . .
H6 H 0.154991 0.324808 0.830793 0.123 Uiso 1 1 calc R U . . .
C9 C 0.1732(10) 0.5210(6) 0.7016(8) 0.100(3) Uani 1 1 d . . . . .
H9 H 0.179193 0.572378 0.669372 0.120 Uiso 1 1 calc R U . . .
C2 C -0.0352(11) 0.7591(6) 0.4037(7) 0.098(3) Uani 1 1 d . . . . .
H2 H 0.036520 0.728708 0.434261 0.118 Uiso 0.6256 1 calc R U P B 2
C8 C 0.2726(10) 0.4674(7) 0.7312(8) 0.109(4) Uani 1 1 d . . . . .
H8 H 0.342082 0.481945 0.716206 0.131 Uiso 1 1 calc R U . . .
C13 C 0.6824(11) 0.1041(8) 0.9922(9) 0.125(5) Uani 1 1 d . . . . .
H13 H 0.679972 0.133847 0.935840 0.150 Uiso 1 1 calc R U . . .
C14 C 0.7774(10) 0.0497(8) 1.0369(8) 0.121(4) Uani 1 1 d . . . . .
H14 H 0.842018 0.047093 1.012603 0.145 Uiso 1 1 calc R U . . .
C17 C -0.2538(17) 0.8013(14) 0.3980(15) 0.141(8) Uani 0.6256 1 d . . P C 2
H17A H -0.318205 0.758982 0.377238 0.212 Uiso 0.6256 1 calc R U P C 2
H17B H -0.256037 0.838364 0.344169 0.212 Uiso 0.6256 1 calc R U P C 2
H17C H -0.264422 0.836209 0.449443 0.212 Uiso 0.6256 1 calc R U P C 2
O6 O 0.397(4) 0.691(2) 0.758(3) 0.347(18) Uani 0.5 1 d . . P . .
O7 O 0.175(2) 0.8026(19) 0.706(2) 0.228(12) Uani 0.5 1 d . . P . .
C18 C 0.095(3) 0.716(3) 0.447(3) 0.166(17) Uani 0.3744 1 d . . P D 1
H18A H 0.155067 0.761495 0.470559 0.249 Uiso 0.3744 1 calc R U P D 1
H18B H 0.113040 0.683716 0.396928 0.249 Uiso 0.3744 1 calc R U P D 1
H18C H 0.096601 0.677995 0.499407 0.249 Uiso 0.3744 1 calc R U P D 1
O8 O 0.126(3) 0.526(2) 1.073(2) 0.276(15) Uani 0.5 1 d . . P . .
O9 O 0.481(4) 0.589(2) 0.935(3) 0.347(18) Uani 0.5 1 d . . P . .

loop_
_atom_site_aniso_label
_atom_site_aniso_U_11
_atom_site_aniso_U_22
_atom_site_aniso_U_33
_atom_site_aniso_U_23
_atom_site_aniso_U_13
_atom_site_aniso_U_12
Zn1 0.0826(8) 0.0562(6) 0.0578(6) -0.0020(4) 0.0235(5) -0.0020(4)
O3 0.098(4) 0.085(4) 0.078(4) 0.023(3) 0.032(3) 0.012(4)
N4 0.073(4) 0.059(4) 0.059(4) -0.002(3) 0.020(3) -0.006(3)
N1 0.088(5) 0.061(4) 0.065(4) 0.006(3) 0.028(4) 0.014(3)
O4 0.103(4) 0.076(4) 0.081(4) -0.006(3) 0.044(4) -0.003(3)
N3 0.083(5) 0.078(4) 0.093(5) 0.023(4) 0.032(4) 0.018(4)
O2 0.129(6) 0.137(7) 0.107(6) 0.050(5) 0.028(5) 0.013(6)
N2 0.092(5) 0.071(4) 0.100(5) 0.019(4) 0.040(4) 0.023(4)
C4 0.087(6) 0.060(5) 0.055(4) -0.002(4) 0.018(4) -0.013(4)
C12 0.075(5) 0.064(5) 0.075(5) 0.001(4) 0.025(4) 0.007(4)
C7 0.084(6) 0.067(5) 0.084(6) 0.007(4) 0.029(5) 0.005(4)
C11 0.076(6) 0.088(6) 0.093(6) 0.000(5) 0.030(5) 0.008(5)
C16 0.088(6) 0.094(6) 0.082(6) 0.027(5) 0.039(5) 0.016(5)
O5 0.138(7) 0.149(7) 0.231(10) 0.099(7) 0.113(7) 0.068(6)
O1 0.179(8) 0.128(6) 0.120(6) 0.004(5) 0.081(6) -0.028(6)
C3 0.114(7) 0.073(6) 0.080(6) 0.003(5) 0.035(6) -0.010(5)
C10 0.089(7) 0.083(6) 0.124(8) 0.023(6) 0.050(6) 0.025(5)
C15 0.083(6) 0.112(7) 0.083(6) 0.014(5) 0.040(5) 0.016(5)
C1 0.120(9) 0.100(8) 0.077(6) 0.019(6) 0.028(6) -0.028(7)
C5 0.083(6) 0.082(6) 0.124(8) 0.036(6) 0.033(6) -0.001(5)
C6 0.098(7) 0.070(5) 0.142(9) 0.041(6) 0.043(7) 0.011(5)
C9 0.117(8) 0.070(6) 0.122(8) 0.035(6) 0.054(7) 0.013(5)
C2 0.122(8) 0.085(6) 0.089(6) 0.014(5) 0.036(6) 0.000(6)
C8 0.100(7) 0.107(8) 0.141(9) 0.060(7) 0.068(7) 0.034(6)
C13 0.152(10) 0.134(9) 0.116(8) 0.064(7) 0.081(8) 0.079(8)
C14 0.131(9) 0.148(9) 0.110(8) 0.061(8) 0.077(7) 0.075(8)
C17 0.127(15) 0.156(18) 0.154(18) 0.087(15) 0.065(13) 0.055(13)
O6 0.42(3) 0.39(3) 0.32(3) -0.20(2) 0.25(3) -0.27(3)
O7 0.21(2) 0.24(3) 0.24(3) -0.01(2) 0.08(2) -0.07(2)
C18 0.09(2) 0.25(5) 0.16(3) 0.09(3) 0.03(2) 0.05(3)
O8 0.24(3) 0.34(4) 0.27(3) 0.05(3) 0.10(2) 0.03(3)
O9 0.42(3) 0.39(3) 0.32(3) -0.20(2) 0.25(3) -0.27(3)

loop_
_atom_type_symbol
_atom_type_description
_atom_type_scat_dispersion_real
_atom_type_scat_dispersion_imag
_atom_type_scat_source
C C 0.0033 0.0016 'International Tables Vol C Tables 4.2.6.8 and 6.1.1.4'
H H 0.0000 0.0000 'International Tables Vol C Tables 4.2.6.8 and 6.1.1.4'
N N 0.0061 0.0033 'International Tables Vol C Tables 4.2.6.8 and 6.1.1.4'
O O 0.0106 0.0060 'International Tables Vol C Tables 4.2.6.8 and 6.1.1.4'
Zn Zn 0.2839 1.4301 'International Tables Vol C Tables 4.2.6.8 and 6.1.1.4'

loop_
_geom_angle_atom_site_label_1
_geom_angle_atom_site_label_2
_geom_angle_atom_site_label_3
_geom_angle
_geom_angle_site_symmetry_1
_geom_angle_site_symmetry_3
_geom_angle_publ_flag
O3 Zn1 N4 96.8(2) . . ?
O3 Zn1 N1 106.8(3) . 4_465 ?
O3 Zn1 O4 57.3(2) . . ?
O3 Zn1 O2 143.2(4) . 4_576 ?
O3 Zn1 O1 94.2(3) . 4_576 ?
O3 Zn1 C1 119.6(4) . 4_576 ?
N4 Zn1 N1 101.1(3) . 4_465 ?
N4 Zn1 O4 153.9(2) . . ?
N4 Zn1 O1 91.7(3) . 4_576 ?
N4 Zn1 C1 100.4(3) . 4_576 ?
N1 Zn1 O4 90.5(2) 4_465 . ?
N1 Zn1 O1 153.7(3) 4_465 4_576 ?
N1 Zn1 C1 125.4(4) 4_465 4_576 ?
O4 Zn1 C1 91.5(3) . 4_576 ?
O2 Zn1 N4 105.5(3) 4_576 . ?
O2 Zn1 N1 97.3(3) 4_576 4_465 ?
O2 Zn1 O4 95.9(3) 4_576 . ?
O2 Zn1 O1 56.9(3) 4_576 4_576 ?
O2 Zn1 C1 28.3(4) 4_576 4_576 ?
O1 Zn1 O4 87.7(3) 4_576 . ?
O1 Zn1 C1 28.6(3) 4_576 4_576 ?
C4 O3 Zn1 99.8(5) . . ?
C5 N4 Zn1 123.4(6) . . ?
C9 N4 Zn1 121.2(6) . . ?
C9 N4 C5 115.4(7) . . ?
C16 N1 Zn1 124.0(6) . 4_666 ?
C16 N1 C14 116.2(7) . . ?
C14 N1 Zn1 119.7(6) . 4_666 ?
C4 O4 Zn1 82.5(5) . . ?
N2 N3 H3 120.3 . . ?
C10 N3 H3 120.3 . . ?
C10 N3 N2 119.3(7) . . ?
C1 O2 Zn1 98.6(8) . 4_575 ?
C11 N2 N3 116.2(7) . . ?
O3 C4 C3 121.3(8) . . ?
O4 C4 O3 120.3(7) . . ?
O4 C4 C3 118.3(8) . . ?
C15 C12 C11 122.5(8) . . ?
C15 C12 C13 115.6(8) . . ?
C13 C12 C11 121.8(8) . . ?
C6 C7 C10 124.7(8) . . ?
C6 C7 C8 114.9(8) . . ?
C8 C7 C10 120.3(9) . . ?
N2 C11 C12 121.9(8) . . ?
N2 C11 H11 119.0 . . ?
C12 C11 H11 119.0 . . ?
N1 C16 H16 118.2 . . ?
N1 C16 C15 123.5(8) . . ?
C15 C16 H16 118.2 . . ?
C1 O1 Zn1 83.5(8) . 4_575 ?
C4 C3 H3A 118.5 . . ?
C4 C3 C17 110.6(10) . . ?
C2 C3 C4 122.9(10) . . ?
C2 C3 H3A 118.5 . . ?
C2 C3 C17 126.5(11) . . ?
N3 C10 C7 117.3(8) . . ?
O5 C10 N3 123.0(8) . . ?
O5 C10 C7 119.7(9) . . ?
C12 C15 C16 121.3(8) . . ?
C12 C15 H15 119.4 . . ?
C16 C15 H15 119.4 . . ?
O2 C1 Zn1 53.2(6) . 4_575 ?
O2 C1 O1 121.0(10) . . ?
O2 C1 C2 121.7(12) . . ?
O1 C1 Zn1 67.9(6) . 4_575 ?
O1 C1 C2 117.3(12) . . ?
C2 C1 Zn1 174.1(9) . 4_575 ?
N4 C5 H5 117.8 . . ?
N4 C5 C6 124.4(9) . . ?
C6 C5 H5 117.8 . . ?
C7 C6 H6 119.8 . . ?
C5 C6 C7 120.3(8) . . ?
C5 C6 H6 119.8 . . ?
N4 C9 H9 118.0 . . ?
N4 C9 C8 123.9(8) . . ?
C8 C9 H9 118.0 . . ?
C3 C2 C1 123.4(11) . . ?
C3 C2 H2 118.3 . . ?
C3 C2 C18 126.4(16) . . ?
C1 C2 H2 118.3 . . ?
C1 C2 C18 110.2(16) . . ?
C7 C8 H8 119.5 . . ?
C9 C8 C7 120.9(9) . . ?
C9 C8 H8 119.5 . . ?
C12 C13 H13 120.2 . . ?
C14 C13 C12 119.6(9) . . ?
C14 C13 H13 120.2 . . ?
N1 C14 C13 123.6(9) . . ?
N1 C14 H14 118.2 . . ?
C13 C14 H14 118.2 . . ?
C3 C17 H17A 109.5 . . ?
C3 C17 H17B 109.5 . . ?
C3 C17 H17C 109.5 . . ?
H17A C17 H17B 109.5 . . ?
H17A C17 H17C 109.5 . . ?
H17B C17 H17C 109.5 . . ?
C2 C18 H18A 109.5 . . ?
C2 C18 H18B 109.5 . . ?
C2 C18 H18C 109.5 . . ?
H18A C18 H18B 109.5 . . ?
H18A C18 H18C 109.5 . . ?
H18B C18 H18C 109.5 . . ?

loop_
_geom_bond_atom_site_label_1
_geom_bond_atom_site_label_2
_geom_bond_distance
_geom_bond_site_symmetry_2
_geom_bond_publ_flag
Zn1 O3 2.035(5) . ?
Zn1 N4 2.051(6) . ?
Zn1 N1 2.068(6) 4_465 ?
Zn1 O4 2.433(6) . ?
Zn1 O2 2.040(8) 4_576 ?
Zn1 O1 2.349(9) 4_576 ?
Zn1 C1 2.520(10) 4_576 ?
O3 C4 1.274(10) . ?
N4 C5 1.325(10) . ?
N4 C9 1.307(11) . ?
N1 C16 1.296(10) . ?
N1 C14 1.324(11) . ?
O4 C4 1.228(9) . ?
N3 H3 0.8600 . ?
N3 N2 1.359(10) . ?
N3 C10 1.346(11) . ?
O2 C1 1.207(13) . ?
N2 C11 1.272(11) . ?
C4 C3 1.494(11) . ?
C12 C11 1.452(12) . ?
C12 C15 1.345(12) . ?
C12 C13 1.382(13) . ?
C7 C10 1.475(12) . ?
C7 C6 1.371(13) . ?
C7 C8 1.374(12) . ?
C11 H11 0.9300 . ?
C16 H16 0.9300 . ?
C16 C15 1.366(12) . ?
O5 C10 1.233(11) . ?
O1 C1 1.215(13) . ?
C3 H3A 0.9300 . ?
C3 C2 1.272(14) . ?
C3 C17 1.630(19) . ?
C15 H15 0.9300 . ?
C1 C2 1.559(13) . ?
C5 H5 0.9300 . ?
C5 C6 1.360(13) . ?
C6 H6 0.9300 . ?
C9 H9 0.9300 . ?
C9 C8 1.365(13) . ?
C2 H2 0.9300 . ?
C2 C18 1.58(3) . ?
C8 H8 0.9300 . ?
C13 H13 0.9300 . ?
C13 C14 1.364(13) . ?
C14 H14 0.9300 . ?
C17 H17A 0.9600 . ?
C17 H17B 0.9600 . ?
C17 H17C 0.9600 . ?
C18 H18A 0.9600 . ?
C18 H18B 0.9600 . ?
C18 H18C 0.9600 . ?

loop_
_geom_torsion_atom_site_label_1
_geom_torsion_atom_site_label_2
_geom_torsion_atom_site_label_3
_geom_torsion_atom_site_label_4
_geom_torsion
_geom_torsion_site_symmetry_1
_geom_torsion_site_symmetry_2
_geom_torsion_site_symmetry_3
_geom_torsion_site_symmetry_4
_geom_torsion_publ_flag
Zn1 O3 C4 O4 -3.8(8) . . . . ?
Zn1 O3 C4 C3 175.9(6) . . . . ?
Zn1 N4 C5 C6 -179.8(9) . . . . ?
Zn1 N4 C9 C8 -178.7(9) . . . . ?
Zn1 N1 C16 C15 -177.4(7) 4_666 . . . ?
Zn1 N1 C14 C13 174.5(11) 4_666 . . . ?
Zn1 O4 C4 O3 3.1(7) . . . . ?
Zn1 O4 C4 C3 -176.5(7) . . . . ?
Zn1 O2 C1 O1 2.5(13) 4_575 . . . ?
Zn1 O2 C1 C2 -176.3(8) 4_575 . . . ?
Zn1 O1 C1 O2 -2.2(11) 4_575 . . . ?
Zn1 O1 C1 C2 176.7(9) 4_575 . . . ?
O3 C4 C3 C2 -13.7(14) . . . . ?
O3 C4 C3 C17 166.1(11) . . . . ?
N4 C5 C6 C7 -0.3(18) . . . . ?
N4 C9 C8 C7 -2.8(18) . . . . ?
N1 C16 C15 C12 0.7(16) . . . . ?
O4 C4 C3 C2 166.0(10) . . . . ?
O4 C4 C3 C17 -14.3(14) . . . . ?
N3 N2 C11 C12 -179.5(8) . . . . ?
O2 C1 C2 C3 20.0(17) . . . . ?
O2 C1 C2 C18 -158(2) . . . . ?
N2 N3 C10 C7 -179.1(8) . . . . ?
N2 N3 C10 O5 3.0(17) . . . . ?
C4 C3 C2 C1 177.0(8) . . . . ?
C4 C3 C2 C18 -5(3) . . . . ?
C12 C13 C14 N1 5(2) . . . . ?
C11 C12 C15 C16 179.4(9) . . . . ?
C11 C12 C13 C14 177.9(11) . . . . ?
C16 N1 C14 C13 -5.5(18) . . . . ?
O1 C1 C2 C3 -158.9(11) . . . . ?
O1 C1 C2 C18 23(2) . . . . ?
C10 N3 N2 C11 171.8(9) . . . . ?
C10 C7 C6 C5 -178.9(10) . . . . ?
C10 C7 C8 C9 -179.6(10) . . . . ?
C15 C12 C11 N2 176.0(9) . . . . ?
C15 C12 C13 C14 -1.5(18) . . . . ?
C5 N4 C9 C8 1.1(15) . . . . ?
C6 C7 C10 N3 -17.5(16) . . . . ?
C6 C7 C10 O5 160.4(12) . . . . ?
C6 C7 C8 C9 2.6(17) . . . . ?
C9 N4 C5 C6 0.4(15) . . . . ?
C8 C7 C10 N3 164.9(10) . . . . ?
C8 C7 C10 O5 -17.2(17) . . . . ?
C8 C7 C6 C5 -1.2(16) . . . . ?
C13 C12 C11 N2 -3.4(15) . . . . ?
C13 C12 C15 C16 -1.1(15) . . . . ?
C14 N1 C16 C15 2.6(15) . . . . ?
C17 C3 C2 C1 -3(2) . . . . ?
